data_7039104
loop_
_publ_author_name
'Wang, Peng'
'Hao, Xiaomin'
'Cheng, Jianhua'
'Chao, Jianbin'
'Chen, Xia'

_publ_section_title
;
 Aluminum chelates supported by \b-quinolyl enolate ligands: synthesis and
 ROP of \e-CL.
;
_journal_issue 22
_journal_name_full 'Dalton transactions (Cambridge, England : 2003)'
_journal_page_first 9088
_journal_page_last 9096
_journal_paper_doi 10.1039/c6dt00001k
_journal_volume 45
_journal_year 2016
_chemical_formula_sum 'C58 H60 Al2 N2 O6'
_chemical_formula_weight 935.04
_chemical_name_systematic
; 
 ? 
;
_space_group_IT_number 14
_symmetry_cell_setting monoclinic
_symmetry_space_group_name_Hall '-P 2yn'
_symmetry_space_group_name_H-M 'P 1 21/n 1'
_atom_sites_solution_hydrogens geom
_atom_sites_solution_primary direct
_atom_sites_solution_secondary difmap
_audit_creation_method SHELXL-97
_audit_update_record
;
2016-03-11 deposited with the CCDC.
2016-04-25 downloaded from the CCDC.
;
_cell_angle_alpha 90.00
_cell_angle_beta 103.3240(10)
_cell_angle_gamma 90.00
_cell_formula_units_Z 2
_cell_length_a 10.5275(4)
_cell_length_b 18.9855(8)
_cell_length_c 13.0549(5)
_cell_measurement_reflns_used 9949
_cell_measurement_temperature 299(2)
_cell_measurement_theta_max 28.300
_cell_measurement_theta_min 2.8275
_cell_volume 2539.05(17)
_computing_structure_refinement 'SHELXL-97 (Sheldrick, 1997)'
_computing_structure_solution 'SHELXS-97 (Sheldrick, 1990)'
_diffrn_ambient_temperature 299(2)
_diffrn_measured_fraction_theta_full 0.996
_diffrn_measured_fraction_theta_max 0.996
_diffrn_measurement_device_type 'Bruker APEX-II CCD'
_diffrn_measurement_method '\f and \w scans'
_diffrn_radiation_monochromator graphite
_diffrn_radiation_source 'fine-focus sealed tube'
_diffrn_radiation_type MoK\a
_diffrn_radiation_wavelength 0.71073
_diffrn_reflns_av_R_equivalents 0.0292
_diffrn_reflns_av_sigmaI/netI 0.0241
_diffrn_reflns_limit_h_max 8
_diffrn_reflns_limit_h_min -12
_diffrn_reflns_limit_k_max 22
_diffrn_reflns_limit_k_min -22
_diffrn_reflns_limit_l_max 15
_diffrn_reflns_limit_l_min -15
_diffrn_reflns_number 18027
_diffrn_reflns_theta_full 25.05
_diffrn_reflns_theta_max 25.05
_diffrn_reflns_theta_min 2.83
_exptl_absorpt_coefficient_mu 0.110
_exptl_absorpt_correction_T_max 0.9805
_exptl_absorpt_correction_T_min 0.9730
_exptl_crystal_colour yellow
_exptl_crystal_density_diffrn 1.223
_exptl_crystal_density_method 'not measured'
_exptl_crystal_description block
_exptl_crystal_F_000 992
_exptl_crystal_size_max 0.25
_exptl_crystal_size_mid 0.20
_exptl_crystal_size_min 0.18
_refine_diff_density_max 0.231
_refine_diff_density_min -0.270
_refine_diff_density_rms 0.037
_refine_ls_extinction_method none
_refine_ls_goodness_of_fit_ref 1.038
_refine_ls_hydrogen_treatment mixed
_refine_ls_matrix_type full
_refine_ls_number_parameters 310
_refine_ls_number_reflns 4485
_refine_ls_number_restraints 0
_refine_ls_restrained_S_all 1.038
_refine_ls_R_factor_all 0.0543
_refine_ls_R_factor_gt 0.0417
_refine_ls_shift/su_max 0.000
_refine_ls_shift/su_mean 0.000
_refine_ls_structure_factor_coef Fsqd
_refine_ls_weighting_details 'calc w=1/[\s^2^(Fo^2^)+(0.0477P)^2^+0.9968P] where P=(Fo^2^+2Fc^2^)/3'
_refine_ls_weighting_scheme calc
_refine_ls_wR_factor_gt 0.1005
_refine_ls_wR_factor_ref 0.1095
_reflns_number_gt 3664
_reflns_number_total 4485
_reflns_threshold_expression >2sigma(I)
_cod_data_source_file c6dt00001k2.cif
_cod_data_source_block 1
_cod_depositor_comments
;
The following automatic conversions were performed:

'_symmetry_cell_setting' value 'Monoclinic' changed to 'monoclinic'
according to
/usr/data/users/saulius/crontab/automatic-downloads/rss-feeds/RSC/lib/dictionaries/cif_core.dic
dictionary named 'cif_core.dic' version 2.4.2 from 2011-04-26.

Automatic conversion script
Id: cif_fix_values 4268 2015-11-12 08:31:59Z antanas 

 Adding full bibliography for 7039100--7039104.cif.
;
_cod_original_sg_symbol_H-M P21/n
_cod_database_code 7039104

loop_
_symmetry_equiv_pos_as_xyz
'x, y, z'
'-x+1/2, y+1/2, -z+1/2'
'-x, -y, -z'
'x-1/2, -y-1/2, z-1/2'

loop_
_atom_site_label
_atom_site_type_symbol
_atom_site_fract_x
_atom_site_fract_y
_atom_site_fract_z
_atom_site_U_iso_or_equiv
_atom_site_adp_type
_atom_site_occupancy
_atom_site_symmetry_multiplicity
_atom_site_calc_flag
_atom_site_refinement_flags
Al1 Al 0.49083(5) 0.02917(3) 0.39381(4) 0.02941(14) Uani 1 1 d .
O1 O 0.37476(12) -0.02362(7) 0.30777(9) 0.0437(3) Uani 1 1 d .
N1 N 0.61778(14) 0.02942(7) 0.29614(11) 0.0354(3) Uani 1 1 d .
C8 C 0.76390(18) 0.10565(10) 0.41902(15) 0.0447(4) Uani 1 1 d .
H8 H 0.7046 0.1063 0.4620 0.054 Uiso 1 1 calc R
C9 C 0.73420(17) 0.06713(9) 0.32489(14) 0.0389(4) Uani 1 1 d .
C1 C 0.59068(19) -0.00570(10) 0.20425(13) 0.0417(4) Uani 1 1 d .
C4 C 0.82647(19) 0.06756(11) 0.26123(16) 0.0498(5) Uani 1 1 d .
C3 C 0.7947(2) 0.03017(13) 0.16556(17) 0.0618(6) Uani 1 1 d .
H3 H 0.8530 0.0295 0.1218 0.074 Uiso 1 1 calc R
C7 C 0.87851(19) 0.14229(11) 0.44894(18) 0.0552(5) Uani 1 1 d .
H7 H 0.8960 0.1676 0.5116 0.066 Uiso 1 1 calc R
C6 C 0.9696(2) 0.14193(13) 0.3858(2) 0.0645(7) Uani 1 1 d .
H6 H 1.0475 0.1667 0.4065 0.077 Uiso 1 1 calc R
C2 C 0.6813(2) -0.00445(12) 0.13720(16) 0.0577(6) Uani 1 1 d .
H2 H 0.6609 -0.0281 0.0731 0.069 Uiso 1 1 calc R
C5 C 0.9434(2) 0.10551(13) 0.2949(2) 0.0643(7) Uani 1 1 d .
H5 H 1.0043 0.1054 0.2533 0.077 Uiso 1 1 calc R
C10 C 0.4750(2) -0.04688(11) 0.16956(15) 0.0484(5) Uani 1 1 d .
H10 H 0.4665 -0.0705 0.1060 0.058 Uiso 1 1 calc R
C11 C 0.37642(19) -0.05512(10) 0.21936(14) 0.0421(4) Uani 1 1 d .
C12 C 0.2560(2) -0.10053(12) 0.17837(17) 0.0601(6) Uani 1 1 d .
C14 C 0.1416(3) -0.05091(18) 0.1390(3) 0.1063(11) Uani 1 1 d .
H14A H 0.1215 -0.0264 0.1976 0.159 Uiso 1 1 calc R
H14B H 0.0669 -0.0776 0.1035 0.159 Uiso 1 1 calc R
H14C H 0.1643 -0.0175 0.0909 0.159 Uiso 1 1 calc R
C13 C 0.2706(3) -0.14915(16) 0.0880(2) 0.0939(10) Uani 1 1 d .
H13A H 0.1924 -0.1764 0.0650 0.141 Uiso 1 1 calc R
H13B H 0.3434 -0.1802 0.1119 0.141 Uiso 1 1 calc R
H13C H 0.2851 -0.1213 0.0304 0.141 Uiso 1 1 calc R
O3 O 0.60142(10) -0.02063(6) 0.49644(8) 0.0309(3) Uani 1 1 d .
O2 O 0.46134(12) 0.11920(6) 0.38534(10) 0.0412(3) Uani 1 1 d .
C23 C 0.72484(16) -0.05439(9) 0.50413(13) 0.0356(4) Uani 1 1 d .
H23A H 0.7526 -0.0752 0.5735 0.043 Uiso 1 1 calc R
H23B H 0.7888 -0.0190 0.4972 0.043 Uiso 1 1 calc R
C24 C 0.72341(17) -0.11072(10) 0.42280(13) 0.0392(4) Uani 1 1 d .
C29 C 0.6275(2) -0.16180(11) 0.40252(18) 0.0586(6) Uani 1 1 d .
H29 H 0.5598 -0.1604 0.4374 0.070 Uiso 1 1 calc R
C25 C 0.8225(2) -0.11401(11) 0.36906(15) 0.0497(5) Uani 1 1 d .
H25 H 0.8873 -0.0797 0.3805 0.060 Uiso 1 1 calc R
C16 C 0.4747(2) 0.17256(10) 0.31512(16) 0.0513(5) Uani 1 1 d .
H16A H 0.5644 0.1729 0.3078 0.062 Uiso 1 1 calc R
H16B H 0.4584 0.2174 0.3452 0.062 Uiso 1 1 calc R
C17 C 0.38604(19) 0.16638(9) 0.20753(15) 0.0454(5) Uani 1 1 d .
C26 C 0.8258(3) -0.16825(15) 0.29826(17) 0.0688(7) Uani 1 1 d .
H26 H 0.8937 -0.1704 0.2637 0.083 Uiso 1 1 calc R
C28 C 0.6311(3) -0.21502(13) 0.3308(2) 0.0761(7) Uani 1 1 d .
H28 H 0.5656 -0.2489 0.3175 0.091 Uiso 1 1 calc R
C18 C 0.4328(3) 0.17366(13) 0.1180(2) 0.0676(6) Uani 1 1 d .
H18 H 0.5218 0.1797 0.1239 0.081 Uiso 1 1 calc R
C27 C 0.7304(3) -0.21831(14) 0.2790(2) 0.0742(7) Uani 1 1 d .
H27 H 0.7327 -0.2544 0.2312 0.089 Uiso 1 1 calc R
C22 C 0.2547(2) 0.15714(16) 0.19555(18) 0.0777(8) Uani 1 1 d .
H22 H 0.2207 0.1520 0.2548 0.093 Uiso 1 1 calc R
C19 C 0.3489(4) 0.17210(15) 0.0190(2) 0.0857(9) Uani 1 1 d .
H19 H 0.3820 0.1774 -0.0407 0.103 Uiso 1 1 calc R
C20 C 0.2184(3) 0.16293(16) 0.0089(2) 0.0872(9) Uani 1 1 d .
H20 H 0.1620 0.1619 -0.0574 0.105 Uiso 1 1 calc R
C15 C 0.2319(3) -0.14507(17) 0.2697(2) 0.1000(11) Uani 1 1 d .
H15A H 0.2216 -0.1147 0.3260 0.150 Uiso 1 1 calc R
H15B H 0.3048 -0.1759 0.2942 0.150 Uiso 1 1 calc R
H15C H 0.1541 -0.1725 0.2461 0.150 Uiso 1 1 calc R
C21 C 0.1717(3) 0.15524(19) 0.0968(2) 0.0972(10) Uani 1 1 d .
H21 H 0.0827 0.1486 0.0905 0.117 Uiso 1 1 calc R

loop_
_atom_site_aniso_label
_atom_site_aniso_U_11
_atom_site_aniso_U_22
_atom_site_aniso_U_33
_atom_site_aniso_U_23
_atom_site_aniso_U_13
_atom_site_aniso_U_12
Al1 0.0298(3) 0.0304(3) 0.0280(3) 0.0013(2) 0.0066(2) -0.0004(2)
O1 0.0394(7) 0.0561(8) 0.0362(6) -0.0106(6) 0.0096(5) -0.0124(6)
N1 0.0367(8) 0.0374(8) 0.0332(7) 0.0046(6) 0.0107(6) 0.0008(6)
C8 0.0367(10) 0.0484(11) 0.0480(11) 0.0062(9) 0.0075(8) -0.0039(8)
C9 0.0328(9) 0.0416(10) 0.0427(10) 0.0136(8) 0.0096(8) 0.0019(8)
C1 0.0490(11) 0.0460(10) 0.0323(9) 0.0044(8) 0.0138(8) 0.0058(9)
C4 0.0409(11) 0.0612(13) 0.0506(11) 0.0208(10) 0.0169(9) 0.0069(9)
C3 0.0542(13) 0.0861(17) 0.0552(13) 0.0158(12) 0.0329(11) 0.0081(12)
C7 0.0427(11) 0.0554(12) 0.0614(13) 0.0125(10) -0.0005(10) -0.0071(10)
C6 0.0353(11) 0.0716(15) 0.0813(17) 0.0270(13) 0.0029(11) -0.0124(10)
C2 0.0669(14) 0.0712(14) 0.0411(11) 0.0019(10) 0.0251(11) 0.0072(12)
C5 0.0371(11) 0.0848(17) 0.0743(16) 0.0313(14) 0.0201(11) -0.0004(11)
C10 0.0593(12) 0.0525(12) 0.0342(9) -0.0082(8) 0.0125(9) -0.0027(10)
C11 0.0483(11) 0.0415(10) 0.0335(9) -0.0042(8) 0.0033(8) -0.0036(8)
C12 0.0619(14) 0.0624(14) 0.0517(12) -0.0150(11) 0.0046(10) -0.0182(11)
C14 0.0590(17) 0.118(3) 0.121(3) -0.036(2) -0.0211(17) -0.0067(17)
C13 0.107(2) 0.090(2) 0.0821(18) -0.0451(16) 0.0164(17) -0.0387(18)
O3 0.0289(6) 0.0337(6) 0.0311(6) 0.0028(5) 0.0088(5) 0.0054(5)
O2 0.0452(7) 0.0337(7) 0.0479(7) 0.0081(5) 0.0169(6) 0.0030(5)
C23 0.0282(8) 0.0414(10) 0.0373(9) 0.0035(8) 0.0075(7) 0.0058(7)
C24 0.0388(10) 0.0428(10) 0.0356(9) 0.0031(8) 0.0080(8) 0.0140(8)
C29 0.0570(13) 0.0557(13) 0.0682(14) -0.0161(11) 0.0251(11) 0.0003(11)
C25 0.0438(11) 0.0634(13) 0.0433(10) 0.0041(9) 0.0129(9) 0.0140(10)
C16 0.0467(11) 0.0371(10) 0.0669(13) 0.0183(9) 0.0069(10) -0.0019(9)
C17 0.0514(11) 0.0330(10) 0.0536(11) 0.0131(9) 0.0162(9) 0.0034(8)
C26 0.0674(15) 0.0933(19) 0.0513(13) -0.0044(13) 0.0253(12) 0.0321(15)
C28 0.0790(17) 0.0630(15) 0.0885(18) -0.0303(14) 0.0242(15) -0.0011(13)
C18 0.0752(16) 0.0624(15) 0.0751(16) 0.0028(12) 0.0376(14) -0.0028(12)
C27 0.0803(17) 0.0764(17) 0.0650(15) -0.0250(13) 0.0149(13) 0.0224(15)
C22 0.0529(14) 0.127(2) 0.0528(13) 0.0241(14) 0.0109(11) -0.0100(14)
C19 0.129(3) 0.0843(19) 0.0529(15) -0.0027(13) 0.0388(17) -0.0123(18)
C20 0.109(2) 0.093(2) 0.0521(15) 0.0063(14) 0.0033(15) -0.0136(18)
C15 0.115(2) 0.101(2) 0.0847(19) -0.0132(17) 0.0253(18) -0.067(2)
C21 0.0653(17) 0.152(3) 0.0672(17) 0.0218(18) 0.0006(14) -0.0152(18)

loop_
_atom_type_symbol
_atom_type_description
_atom_type_scat_dispersion_real
_atom_type_scat_dispersion_imag
_atom_type_scat_source
C C 0.0033 0.0016 'International Tables Vol C Tables 4.2.6.8 and 6.1.1.4'
H H 0.0000 0.0000 'International Tables Vol C Tables 4.2.6.8 and 6.1.1.4'
N N 0.0061 0.0033 'International Tables Vol C Tables 4.2.6.8 and 6.1.1.4'
O O 0.0106 0.0060 'International Tables Vol C Tables 4.2.6.8 and 6.1.1.4'
Al Al 0.0645 0.0514 'International Tables Vol C Tables 4.2.6.8 and 6.1.1.4'

loop_
_geom_angle_atom_site_label_1
_geom_angle_atom_site_label_2
_geom_angle_atom_site_label_3
_geom_angle
_geom_angle_site_symmetry_1
_geom_angle_site_symmetry_3
O2 Al1 O1 115.49(7) . .
O2 Al1 O3 129.17(6) . .
O1 Al1 O3 113.80(6) . .
O2 Al1 O3 90.97(5) . 3_656
O1 Al1 O3 91.83(5) . 3_656
O3 Al1 O3 75.77(5) . 3_656
O2 Al1 N1 95.21(6) . .
O1 Al1 N1 93.46(6) . .
O3 Al1 N1 93.49(5) . .
O3 Al1 N1 169.22(6) 3_656 .
O2 Al1 Al1 113.66(5) . 3_656
O1 Al1 Al1 105.68(5) . 3_656
O3 Al1 Al1 38.97(3) . 3_656
O3 Al1 Al1 36.81(3) 3_656 3_656
N1 Al1 Al1 132.45(5) . 3_656
C11 O1 Al1 132.39(12) . .
C1 N1 C9 119.18(15) . .
C1 N1 Al1 121.30(12) . .
C9 N1 Al1 119.52(11) . .
C7 C8 C9 121.26(19) . .
N1 C9 C8 120.56(16) . .
N1 C9 C4 121.62(17) . .
C8 C9 C4 117.82(17) . .
N1 C1 C10 122.93(16) . .
N1 C1 C2 120.10(18) . .
C10 C1 C2 116.95(17) . .
C5 C4 C3 123.2(2) . .
C5 C4 C9 119.3(2) . .
C3 C4 C9 117.55(19) . .
C2 C3 C4 120.51(19) . .
C8 C7 C6 120.5(2) . .
C5 C6 C7 119.5(2) . .
C3 C2 C1 121.0(2) . .
C6 C5 C4 121.7(2) . .
C11 C10 C1 127.00(17) . .
O1 C11 C10 122.69(17) . .
O1 C11 C12 112.98(17) . .
C10 C11 C12 124.33(17) . .
C14 C12 C11 107.33(19) . .
C14 C12 C15 110.2(3) . .
C11 C12 C15 108.23(18) . .
C14 C12 C13 108.9(2) . .
C11 C12 C13 112.8(2) . .
C15 C12 C13 109.3(2) . .
C23 O3 Al1 134.37(10) . .
C23 O3 Al1 121.23(10) . 3_656
Al1 O3 Al1 104.23(5) . 3_656
C16 O2 Al1 135.49(12) . .
O3 C23 C24 114.04(14) . .
C29 C24 C25 118.28(18) . .
C29 C24 C23 121.49(16) . .
C25 C24 C23 120.18(17) . .
C24 C29 C28 120.6(2) . .
C24 C25 C26 120.4(2) . .
O2 C16 C17 115.00(16) . .
C22 C17 C18 117.8(2) . .
C22 C17 C16 120.79(19) . .
C18 C17 C16 121.3(2) . .
C27 C26 C25 120.6(2) . .
C27 C28 C29 120.7(2) . .
C17 C18 C19 120.9(2) . .
C26 C27 C28 119.4(2) . .
C17 C22 C21 121.1(2) . .
C20 C19 C18 120.3(2) . .
C21 C20 C19 119.1(3) . .
C20 C21 C22 120.8(3) . .

loop_
_geom_bond_atom_site_label_1
_geom_bond_atom_site_label_2
_geom_bond_distance
_geom_bond_site_symmetry_2
Al1 O2 1.7362(12) .
Al1 O1 1.7682(12) .
Al1 O3 1.8236(11) .
Al1 O3 1.9141(11) 3_656
Al1 N1 2.0487(14) .
Al1 Al1 2.9503(9) 3_656
O1 C11 1.304(2) .
N1 C1 1.344(2) .
N1 C9 1.394(2) .
C8 C7 1.369(3) .
C8 C9 1.402(3) .
C9 C4 1.417(3) .
C1 C10 1.430(3) .
C1 C2 1.436(3) .
C4 C5 1.407(3) .
C4 C3 1.408(3) .
C3 C2 1.338(3) .
C7 C6 1.401(3) .
C6 C5 1.346(3) .
C10 C11 1.355(3) .
C11 C12 1.525(3) .
C12 C14 1.522(4) .
C12 C15 1.529(3) .
C12 C13 1.534(3) .
O3 C23 1.4315(19) .
O3 Al1 1.9141(11) 3_656
O2 C16 1.395(2) .
C23 C24 1.505(2) .
C24 C29 1.381(3) .
C24 C25 1.387(3) .
C29 C28 1.384(3) .
C25 C26 1.389(3) .
C16 C17 1.501(3) .
C17 C22 1.366(3) .
C17 C18 1.376(3) .
C26 C27 1.363(4) .
C28 C27 1.371(4) .
C18 C19 1.387(4) .
C22 C21 1.382(3) .
C19 C20 1.361(4) .
C20 C21 1.356(4) .
